data_4100356
_journal_name_full 'Journal of the American Chemical Society'
_journal_paper_doi 10.1021/ja053050i
_journal_year 2005
_chemical_formula_sum 'C16 H18 B10 N2'
_chemical_formula_weight 346.42
_space_group_IT_number 14
_symmetry_cell_setting monoclinic
_symmetry_space_group_name_Hall '-P 2ybc'
_symmetry_space_group_name_H-M 'P 1 21/c 1'
_cell_angle_alpha 90.00
_cell_angle_beta 107.8461(15)
_cell_angle_gamma 90.00
_cell_formula_units_Z 2
_cell_length_a 10.6791(4)
_cell_length_b 8.0091(2)
_cell_length_c 11.6796(4)
_cell_measurement_temperature 150(1)
_cell_volume 950.89(5)
_diffrn_ambient_temperature 150(1)
_exptl_crystal_density_diffrn 1.210
_cod_depositor_comments
;
The following automatic conversions were performed:
'_symmetry_cell_setting' value 'Monoclinic' changed to 'monoclinic'
according to '/home/saulius/struct/CIF-dictionaries/cif_core.dic'
dictionary named 'cif_core.dic' version 2.4.1 from 2010-06-29.

Automatic conversion script
Id: cif_fix_enum 1527 2010-12-29 10:47:43Z saulius 
;
_cod_original_sg_symbol_H-M 'P 21/c'
_cod_database_code 4100356

loop_
_symmetry_equiv_pos_as_xyz
'x, y, z'
'-x, y+1/2, -z+1/2'
'-x, -y, -z'
'x, -y-1/2, z-1/2'

loop_
_atom_site_label
_atom_site_type_symbol
_atom_site_fract_x
_atom_site_fract_y
_atom_site_fract_z
_atom_site_U_iso_or_equiv
_atom_site_adp_type
_atom_site_occupancy
_atom_site_symmetry_multiplicity
_atom_site_calc_flag
_atom_site_refinement_flags
_atom_site_disorder_assembly
_atom_site_disorder_group
B1 B 0.66401(14) -0.03726(17) 0.04250(14) 0.0261(3) Uani 1 1 d . . .
B2 B 0.58651(15) 0.05991(17) 0.14135(14) 0.0259(3) Uani 1 1 d . . .
B3 B 0.44892(14) 0.17720(18) 0.05158(14) 0.0258(3) Uani 1 1 d . . .
B4 B 0.44130(15) 0.15301(18) -0.10287(14) 0.0272(3) Uani 1 1 d . . .
B5 B 0.57461(15) 0.02033(18) -0.10870(14) 0.0276(3) Uani 1 1 d . . .
N1 N 1.03136(11) 0.80300(13) 0.10392(10) 0.0293(3) Uani 1 1 d . . .
C1 C 1.00795(14) 0.71110(17) 0.19068(13) 0.0313(3) Uani 1 1 d . . .
C2 C 0.91309(14) 0.58780(16) 0.17056(12) 0.0283(3) Uani 1 1 d . . .
C3 C 0.83984(12) 0.55040(14) 0.05245(11) 0.0227(3) Uani 1 1 d . . .
C4 C 0.86363(13) 0.64371(16) -0.03927(12) 0.0251(3) Uani 1 1 d . . .
C5 C 0.95802(13) 0.76853(16) -0.00859(12) 0.0275(3) Uani 1 1 d . . .
C6 C 0.74600(13) 0.41624(15) 0.03042(11) 0.0254(3) Uani 1 1 d . . .
C7 C 0.67403(13) 0.29936(15) 0.02021(12) 0.0257(3) Uani 1 1 d . . .
C8 C 0.58951(12) 0.15534(15) 0.00979(11) 0.0236(3) Uani 1 1 d . . .
H1 H 1.0650(16) 0.736(2) 0.2753(15) 0.040(4) Uiso 1 1 d . . .
H1B H 0.7704(15) -0.0444(18) 0.0694(13) 0.031(4) Uiso 1 1 d . . .
H2 H 0.8994(15) 0.5280(19) 0.2365(14) 0.035(4) Uiso 1 1 d . . .
H2B H 0.6465(14) 0.1088(19) 0.2275(13) 0.033(4) Uiso 1 1 d . . .
H3 H 0.8137(14) 0.6211(18) -0.1245(14) 0.030(4) Uiso 1 1 d . . .
H3B H 0.4294(14) 0.2977(19) 0.0833(13) 0.030(4) Uiso 1 1 d . . .
H4 H 0.9722(15) 0.840(2) -0.0721(14) 0.034(4) Uiso 1 1 d . . .
H4B H 0.4136(15) 0.2598(18) -0.1642(13) 0.033(4) Uiso 1 1 d . . .
H5B H 0.6287(15) 0.0473(19) -0.1737(14) 0.038(4) Uiso 1 1 d . . .

loop_
_atom_site_aniso_label
_atom_site_aniso_U_11
_atom_site_aniso_U_22
_atom_site_aniso_U_33
_atom_site_aniso_U_23
_atom_site_aniso_U_13
_atom_site_aniso_U_12
B1 0.0228(7) 0.0187(7) 0.0346(8) -0.0021(6) 0.0056(6) 0.0022(5)
B2 0.0299(8) 0.0202(7) 0.0251(7) -0.0008(6) 0.0044(6) -0.0014(5)
B3 0.0242(7) 0.0200(7) 0.0332(8) -0.0028(6) 0.0086(6) 0.0011(5)
B4 0.0282(7) 0.0200(7) 0.0290(8) 0.0014(6) 0.0023(6) 0.0000(5)
B5 0.0313(8) 0.0234(7) 0.0291(8) -0.0032(6) 0.0108(6) -0.0028(6)
N1 0.0326(6) 0.0249(6) 0.0317(6) -0.0029(5) 0.0117(5) -0.0050(4)
C1 0.0390(8) 0.0255(7) 0.0260(7) -0.0016(5) 0.0050(6) -0.0063(6)
C2 0.0379(8) 0.0209(6) 0.0256(7) 0.0021(5) 0.0088(6) -0.0024(5)
C3 0.0226(6) 0.0168(5) 0.0291(7) -0.0007(5) 0.0088(5) 0.0017(4)
C4 0.0275(7) 0.0236(6) 0.0244(7) -0.0015(5) 0.0082(5) 0.0017(5)
C5 0.0336(7) 0.0237(6) 0.0296(7) 0.0000(5) 0.0163(6) -0.0015(5)
C6 0.0267(7) 0.0207(6) 0.0278(7) -0.0009(5) 0.0068(5) 0.0017(5)
C7 0.0258(7) 0.0212(6) 0.0293(7) -0.0003(5) 0.0072(5) 0.0011(5)
C8 0.0236(6) 0.0186(6) 0.0270(7) -0.0009(5) 0.0057(5) 0.0005(5)

loop_
_geom_bond_atom_site_label_1
_geom_bond_atom_site_label_2
_geom_bond_distance
_geom_bond_site_symmetry_2
_geom_bond_publ_flag
B1 C8 1.7240(18) . ?
B1 B3 1.762(2) 3_655 ?
B1 B4 1.763(2) 3_655 ?
B1 B2 1.791(2) . ?
B1 B5 1.792(2) . ?
B1 H1B 1.083(15) . ?
B2 C8 1.725(2) . ?
B2 B4 1.765(2) 3_655 ?
B2 B5 1.765(2) 3_655 ?
B2 B3 1.788(2) . ?
B2 H2B 1.087(15) . ?
B3 C8 1.7241(19) . ?
B3 B1 1.762(2) 3_655 ?
B3 B5 1.765(2) 3_655 ?
B3 B4 1.791(2) . ?
B3 H3B 1.077(15) . ?
B4 C8 1.7206(19) . ?
B4 B1 1.763(2) 3_655 ?
B4 B2 1.765(2) 3_655 ?
B4 B5 1.794(2) . ?
B4 H4B 1.097(15) . ?
B5 C8 1.7248(19) . ?
B5 B3 1.765(2) 3_655 ?
B5 B2 1.765(2) 3_655 ?
B5 H5B 1.107(15) . ?
N1 C5 1.3363(18) . ?
N1 C1 1.3365(18) . ?
C1 C2 1.3823(19) . ?
C1 H1 1.010(17) . ?
C2 C3 1.3939(18) . ?
C2 H2 0.955(16) . ?
C3 C4 1.3919(18) . ?
C3 C6 1.4376(17) . ?
C4 C5 1.3865(18) . ?
C4 H3 0.991(15) . ?
C5 H4 0.987(16) . ?
C6 C7 1.1938(18) . ?
C7 C8 1.4466(17) . ?
